data_4128229
loop_
_publ_author_name
'Zhou, Zhiyao'
'Gao, Alison X.'
'Snyder, Scott A.'

_publ_section_title
;
 Total Synthesis of (+)-Arborisidine.
;
_journal_issue 19
_journal_name_full 'Journal of the American Chemical Society'
_journal_page_first 7715
_journal_page_last 7720
_journal_paper_doi 10.1021/jacs.9b03248
_journal_volume 141
_journal_year 2019
_chemical_formula_moiety 'C18 H20 N2 O'
_chemical_formula_sum 'C18 H20 N2 O'
_chemical_formula_weight 280.36
_space_group_crystal_system monoclinic
_space_group_IT_number 4
_space_group_name_Hall 'P 2yb'
_space_group_name_H-M_alt 'P 1 21 1'
_symmetry_space_group_name_Hall 'P 2yb'
_symmetry_space_group_name_H-M 'P 1 21 1'
_atom_sites_solution_hydrogens geom
_atom_sites_solution_primary dual
_atom_sites_solution_secondary difmap
_audit_creation_date 2019-03-13
_audit_creation_method
;
Olex2 1.2
(compiled 2018.05.29 svn.r3508 for OlexSys, GUI svn.r5506)
;
_cell_angle_alpha 90
_cell_angle_beta 91.735(2)
_cell_angle_gamma 90
_cell_formula_units_Z 2
_cell_length_a 6.9349(3)
_cell_length_b 7.4039(3)
_cell_length_c 13.6770(5)
_cell_measurement_reflns_used 7276
_cell_measurement_temperature 100(2)
_cell_measurement_theta_max 25.05
_cell_measurement_theta_min 2.94
_cell_volume 701.93(5)
_computing_cell_refinement 'SAINT V.8.35A (Bruker AXS Inc., 2013)'
_computing_data_collection 'APEX3 v.2015.9-0 (Bruker AXS Inc., 2015)'
_computing_data_reduction 'SAINT V.8.35A (Bruker AXS Inc., 2013)'
_computing_molecular_graphics
;
OLEX2: a complete structure solution, refinement and analysis program 
Dolomanov et al., 2009

Mercury: visualization and analysis of crystal structures
Macrae, et al., 2006

O. V. Dolomanov, L. J. Bourhis, R. J. Gildea, J. A. K. Howard and H. Puschmann.
J. Appl. Cryst. (2009). 42, 339-341;

C. F. Macrae, P. R. Edgington, P. McCabe, E. Pidcock, G. P. Shields, R. Taylor,
M. Towler and J. van de Streek, J. Appl. Cryst. (2006). 39, 453-457.
;
_computing_publication_material
;
 APEX3 v.2015.5-2 (Bruker AXS Inc., 2015)
 OLEX2 (Dolomanov et al., 2009)
;
_computing_structure_refinement 'XL-2018/3 (Sheldrick, 2015b)'
_computing_structure_solution 'XT 2018/2 (Sheldrick, 2015a)'
_diffrn_ambient_temperature 100(2)
_diffrn_detector 'Bruker PHOTON 100'
_diffrn_detector_area_resol_mean 10.4167
_diffrn_detector_type CMOS
_diffrn_measured_fraction_theta_full 0.999
_diffrn_measured_fraction_theta_max 0.999
_diffrn_measurement_device_type 'Bruker D8 Venture'
_diffrn_measurement_method '\f and \w scans'
_diffrn_radiation_monochromator mirrors
_diffrn_radiation_type MoK\a
_diffrn_radiation_wavelength 0.71073
_diffrn_reflns_av_R_equivalents 0.0342
_diffrn_reflns_av_unetI/netI 0.0264
_diffrn_reflns_Laue_measured_fraction_full 0.999
_diffrn_reflns_Laue_measured_fraction_max 0.999
_diffrn_reflns_limit_h_max 8
_diffrn_reflns_limit_h_min -8
_diffrn_reflns_limit_k_max 8
_diffrn_reflns_limit_k_min -8
_diffrn_reflns_limit_l_max 16
_diffrn_reflns_limit_l_min -16
_diffrn_reflns_number 12975
_diffrn_reflns_point_group_measured_fraction_full 0.998
_diffrn_reflns_point_group_measured_fraction_max 0.998
_diffrn_reflns_theta_full 25.083
_diffrn_reflns_theta_max 25.083
_diffrn_reflns_theta_min 2.939
_diffrn_source 'micro-focus X-ray tube'
_diffrn_source_type 'INCOATEC ImuS'
_diffrn_standards_number 0
_exptl_absorpt_coefficient_mu 0.083
_exptl_absorpt_correction_T_max 0.7452
_exptl_absorpt_correction_T_min 0.6801
_exptl_absorpt_correction_type multi-scan
_exptl_absorpt_process_details
;
SADABS-2016/2 (Bruker,2016/2) was used for absorption correction. 
wR2(int) was 0.0809 before and 0.0534 after correction. 
The Ratio of minimum to maximum transmission is 0.9126. 
;
_exptl_crystal_colour colourless
_exptl_crystal_colour_primary colourless
_exptl_crystal_density_diffrn 1.326
_exptl_crystal_description block
_exptl_crystal_F_000 300
_exptl_crystal_size_max 0.25
_exptl_crystal_size_mid 0.25
_exptl_crystal_size_min 0.19
_refine_diff_density_max 0.224
_refine_diff_density_min -0.153
_refine_diff_density_rms 0.034
_refine_ls_abs_structure_details
;
 Flack x determined using 1006 quotients [(I+)-(I-)]/[(I+)+(I-)]
 (Parsons, Flack and Wagner, Acta Cryst. B69 (2013) 249-259).
;
_refine_ls_extinction_method none
_refine_ls_goodness_of_fit_ref 1.061
_refine_ls_hydrogen_treatment constr
_refine_ls_matrix_type full
_refine_ls_number_parameters 192
_refine_ls_number_reflns 2495
_refine_ls_number_restraints 1
_refine_ls_restrained_S_all 1.061
_refine_ls_R_factor_all 0.0348
_refine_ls_R_factor_gt 0.0310
_refine_ls_shift/su_max 0.000
_refine_ls_shift/su_mean 0.000
_refine_ls_structure_factor_coef Fsqd
_refine_ls_weighting_details 'w=1/[\s^2^(Fo^2^)+(0.0426P)^2^+0.1230P] where P=(Fo^2^+2Fc^2^)/3'
_refine_ls_weighting_scheme calc
_refine_ls_wR_factor_gt 0.0749
_refine_ls_wR_factor_ref 0.0774
_reflns_Friedel_coverage 0.841
_reflns_Friedel_fraction_full 0.997
_reflns_Friedel_fraction_max 0.997
_reflns_number_gt 2348
_reflns_number_total 2495
_reflns_threshold_expression 'I > 2\s(I)'
_cod_data_source_file ja9b03248_si_002.cif
_cod_data_source_block 0745_zhou
_cod_database_code 4128229
_shelx_shelxl_version_number 2018/3
_shelx_space_group_comment
;
The symmetry employed for this shelxl refinement is uniquely defined
by the following loop, which should always be used as a source of
symmetry information in preference to the above space-group names.
They are only intended as comments.
;
_shelx_estimated_absorpt_t_max 0.984
_shelx_estimated_absorpt_t_min 0.980
_olex2_refinement_description
;
1. Fixed Uiso
 At 1.2 times of:
  All C(H) groups, All C(H,H) groups
 At 1.5 times of:
  All C(H,H,H) groups
2.a Ternary CH refined with riding coordinates:
 C8(H8), C11(H11)
2.b Secondary CH2 refined with riding coordinates:
 C12(H12A,H12B), C13(H13A,H13B), C17(H17A,H17B), C18(H18A,H18B)
2.c Aromatic/amide H refined with riding coordinates:
 C2(H2), C3(H3), C4(H4), C5(H5)
2.d Idealised Me refined as rotating group:
 C9(H9A,H9B,H9C), C16(H16A,H16B,H16C)
;
_olex2_submission_special_instructions 'No special instructions were received'

loop_
_space_group_symop_operation_xyz
'x, y, z'
'-x, y+1/2, -z'

loop_
_atom_site_label
_atom_site_type_symbol
_atom_site_fract_x
_atom_site_fract_y
_atom_site_fract_z
_atom_site_U_iso_or_equiv
_atom_site_adp_type
_atom_site_occupancy
_atom_site_site_symmetry_order
_atom_site_calc_flag
_atom_site_refinement_flags_posn
O1 O 0.9399(2) 0.0932(2) 0.77953(12) 0.0234(4) Uani 1 1 d .
N1 N 0.3539(3) 0.5476(3) 0.74168(13) 0.0162(4) Uani 1 1 d .
N2 N 0.6527(3) 0.3755(3) 0.57144(13) 0.0155(4) Uani 1 1 d .
C1 C 0.4139(3) 0.6847(3) 0.81009(16) 0.0168(5) Uani 1 1 d .
C2 C 0.2984(3) 0.8189(3) 0.84696(17) 0.0210(5) Uani 1 1 d .
H2 H 0.165548 0.827009 0.828418 0.025 Uiso 1 1 calc R
C3 C 0.3829(4) 0.9416(3) 0.91203(17) 0.0232(5) Uani 1 1 d .
H3 H 0.306128 1.034194 0.939099 0.028 Uiso 1 1 calc R
C4 C 0.5772(4) 0.9312(3) 0.93817(16) 0.0224(5) Uani 1 1 d .
H4 H 0.631477 1.015052 0.983794 0.027 Uiso 1 1 calc R
C5 C 0.6938(3) 0.7985(3) 0.89801(16) 0.0190(5) Uani 1 1 d .
H5 H 0.827940 0.794190 0.914158 0.023 Uiso 1 1 calc R
C6 C 0.6112(3) 0.6733(3) 0.83428(16) 0.0161(5) Uani 1 1 d .
C7 C 0.6907(3) 0.5222(3) 0.77382(15) 0.0155(5) Uani 1 1 d .
C8 C 0.7798(3) 0.3602(3) 0.83175(15) 0.0166(5) Uani 1 1 d .
H8 H 0.683928 0.327148 0.881901 0.020 Uiso 1 1 calc R
C9 C 0.9672(3) 0.4023(3) 0.88829(17) 0.0230(6) Uani 1 1 d .
H9A H 1.067390 0.433922 0.842277 0.034 Uiso 1 1 calc GR
H9B H 1.008026 0.295977 0.926274 0.034 Uiso 1 1 calc GR
H9C H 0.946637 0.503901 0.932676 0.034 Uiso 1 1 calc GR
C10 C 0.8022(3) 0.1931(3) 0.76772(16) 0.0175(5) Uani 1 1 d .
C11 C 0.6409(3) 0.1451(3) 0.69317(17) 0.0172(5) Uani 1 1 d .
H11 H 0.548815 0.060359 0.724355 0.021 Uiso 1 1 calc R
C12 C 0.7171(3) 0.0562(3) 0.59981(16) 0.0203(5) Uani 1 1 d .
H12A H 0.637997 -0.050182 0.580854 0.024 Uiso 1 1 calc R
H12B H 0.852849 0.017552 0.609954 0.024 Uiso 1 1 calc R
C13 C 0.7003(3) 0.2056(3) 0.52047(16) 0.0185(5) Uani 1 1 d .
H13A H 0.823727 0.218348 0.486591 0.022 Uiso 1 1 calc R
H13B H 0.597641 0.174941 0.471395 0.022 Uiso 1 1 calc R
C14 C 0.5267(3) 0.3098(3) 0.65136(15) 0.0148(5) Uani 1 1 d .
C15 C 0.5079(3) 0.4590(3) 0.72331(15) 0.0141(5) Uani 1 1 d .
C16 C 0.3303(3) 0.2487(3) 0.61041(17) 0.0178(5) Uani 1 1 d .
H16A H 0.265269 0.350414 0.577564 0.027 Uiso 1 1 calc GR
H16B H 0.251532 0.205706 0.663991 0.027 Uiso 1 1 calc GR
H16C H 0.347815 0.150579 0.563394 0.027 Uiso 1 1 calc GR
C17 C 0.8150(3) 0.5931(3) 0.68992(16) 0.0168(5) Uani 1 1 d .
H17A H 0.753832 0.702517 0.661174 0.020 Uiso 1 1 calc R
H17B H 0.944039 0.627489 0.716691 0.020 Uiso 1 1 calc R
C18 C 0.8373(3) 0.4524(3) 0.61066(15) 0.0163(5) Uani 1 1 d .
H18A H 0.906815 0.507601 0.555989 0.020 Uiso 1 1 calc R
H18B H 0.918252 0.352675 0.637256 0.020 Uiso 1 1 calc R

loop_
_atom_site_aniso_label
_atom_site_aniso_U_11
_atom_site_aniso_U_22
_atom_site_aniso_U_33
_atom_site_aniso_U_23
_atom_site_aniso_U_13
_atom_site_aniso_U_12
O1 0.0199(8) 0.0212(9) 0.0290(9) 0.0025(8) -0.0030(7) 0.0064(8)
N1 0.0152(10) 0.0162(10) 0.0173(10) 0.0005(8) 0.0015(7) 0.0001(8)
N2 0.0144(9) 0.0166(10) 0.0155(9) 0.0004(8) 0.0018(7) -0.0006(8)
C1 0.0181(11) 0.0173(12) 0.0152(11) 0.0021(10) 0.0013(9) -0.0011(10)
C2 0.0204(12) 0.0215(13) 0.0214(12) 0.0025(10) 0.0045(10) 0.0017(10)
C3 0.0309(13) 0.0199(13) 0.0194(12) 0.0012(11) 0.0091(10) 0.0016(12)
C4 0.0346(14) 0.0184(12) 0.0144(11) -0.0011(10) 0.0037(10) -0.0061(11)
C5 0.0217(12) 0.0212(13) 0.0140(11) 0.0024(10) -0.0035(9) -0.0030(10)
C6 0.0190(11) 0.0149(13) 0.0145(11) 0.0033(9) 0.0008(9) -0.0013(10)
C7 0.0143(11) 0.0163(12) 0.0156(11) 0.0009(9) -0.0016(9) 0.0005(9)
C8 0.0155(11) 0.0189(12) 0.0154(11) 0.0044(10) 0.0008(9) -0.0002(10)
C9 0.0197(12) 0.0280(15) 0.0209(12) 0.0027(11) -0.0045(10) 0.0007(11)
C10 0.0154(11) 0.0187(12) 0.0186(11) 0.0077(10) 0.0028(9) 0.0000(10)
C11 0.0167(11) 0.0143(12) 0.0206(11) 0.0019(10) 0.0002(9) 0.0003(9)
C12 0.0208(12) 0.0179(12) 0.0222(12) -0.0017(10) -0.0017(9) 0.0031(10)
C13 0.0190(12) 0.0175(12) 0.0190(12) -0.0024(10) 0.0022(9) 0.0027(10)
C14 0.0136(11) 0.0148(11) 0.0161(11) 0.0007(10) 0.0002(9) -0.0003(9)
C15 0.0139(11) 0.0150(12) 0.0135(10) 0.0047(9) 0.0004(8) -0.0015(9)
C16 0.0150(11) 0.0190(13) 0.0192(12) -0.0020(10) -0.0009(9) 0.0002(10)
C17 0.0141(11) 0.0176(12) 0.0185(11) 0.0033(10) -0.0018(9) -0.0007(10)
C18 0.0128(11) 0.0180(12) 0.0182(11) 0.0043(10) 0.0016(9) 0.0006(10)

loop_
_atom_type_symbol
_atom_type_description
_atom_type_scat_dispersion_real
_atom_type_scat_dispersion_imag
_atom_type_scat_source
C C 0.0033 0.0016 'International Tables Vol C Tables 4.2.6.8 and 6.1.1.4'
H H 0.0000 0.0000 'International Tables Vol C Tables 4.2.6.8 and 6.1.1.4'
N N 0.0061 0.0033 'International Tables Vol C Tables 4.2.6.8 and 6.1.1.4'
O O 0.0106 0.0060 'International Tables Vol C Tables 4.2.6.8 and 6.1.1.4'

loop_
_geom_angle_atom_site_label_1
_geom_angle_atom_site_label_2
_geom_angle_atom_site_label_3
_geom_angle
C15 N1 C1 105.22(18)
C13 N2 C14 102.17(17)
C13 N2 C18 107.06(17)
C18 N2 C14 112.05(16)
C2 C1 N1 126.0(2)
C2 C1 C6 122.1(2)
C6 C1 N1 111.93(19)
C1 C2 H2 121.1
C1 C2 C3 117.8(2)
C3 C2 H2 121.1
C2 C3 H3 119.4
C4 C3 C2 121.1(2)
C4 C3 H3 119.4
C3 C4 H4 119.7
C3 C4 C5 120.5(2)
C5 C4 H4 119.7
C4 C5 H5 120.5
C6 C5 C4 119.0(2)
C6 C5 H5 120.5
C1 C6 C7 106.66(19)
C5 C6 C1 119.4(2)
C5 C6 C7 133.8(2)
C6 C7 C8 116.07(18)
C6 C7 C17 112.14(19)
C15 C7 C6 99.60(17)
C15 C7 C8 108.11(19)
C15 C7 C17 104.25(17)
C17 C7 C8 114.69(18)
C7 C8 H8 106.0
C9 C8 C7 114.9(2)
C9 C8 H8 106.0
C9 C8 C10 110.89(19)
C10 C8 C7 112.25(17)
C10 C8 H8 106.0
C8 C9 H9A 109.5
C8 C9 H9B 109.5
C8 C9 H9C 109.5
H9A C9 H9B 109.5
H9A C9 H9C 109.5
H9B C9 H9C 109.5
O1 C10 C8 120.7(2)
O1 C10 C11 120.1(2)
C8 C10 C11 119.01(18)
C10 C11 H11 108.9
C10 C11 C12 112.85(18)
C10 C11 C14 114.61(19)
C12 C11 H11 108.9
C12 C11 C14 102.32(19)
C14 C11 H11 108.9
C11 C12 H12A 110.8
C11 C12 H12B 110.8
C11 C12 C13 104.75(18)
H12A C12 H12B 108.9
C13 C12 H12A 110.8
C13 C12 H12B 110.8
N2 C13 C12 106.82(17)
N2 C13 H13A 110.4
N2 C13 H13B 110.4
C12 C13 H13A 110.4
C12 C13 H13B 110.4
H13A C13 H13B 108.6
N2 C14 C11 102.77(17)
N2 C14 C16 111.21(17)
C15 C14 N2 107.81(18)
C15 C14 C11 113.15(18)
C15 C14 C16 111.58(18)
C16 C14 C11 109.98(19)
N1 C15 C7 116.5(2)
N1 C15 C14 126.8(2)
C14 C15 C7 116.54(19)
C14 C16 H16A 109.5
C14 C16 H16B 109.5
C14 C16 H16C 109.5
H16A C16 H16B 109.5
H16A C16 H16C 109.5
H16B C16 H16C 109.5
C7 C17 H17A 109.3
C7 C17 H17B 109.3
H17A C17 H17B 108.0
C18 C17 C7 111.63(19)
C18 C17 H17A 109.3
C18 C17 H17B 109.3
N2 C18 C17 114.58(17)
N2 C18 H18A 108.6
N2 C18 H18B 108.6
C17 C18 H18A 108.6
C17 C18 H18B 108.6
H18A C18 H18B 107.6

loop_
_geom_bond_atom_site_label_1
_geom_bond_atom_site_label_2
_geom_bond_distance
O1 C10 1.215(3)
N1 C1 1.434(3)
N1 C15 1.285(3)
N2 C13 1.480(3)
N2 C14 1.501(3)
N2 C18 1.487(3)
C1 C2 1.381(3)
C1 C6 1.401(3)
C2 H2 0.9500
C2 C3 1.389(3)
C3 H3 0.9500
C3 C4 1.386(4)
C4 H4 0.9500
C4 C5 1.395(3)
C5 H5 0.9500
C5 C6 1.385(3)
C6 C7 1.505(3)
C7 C8 1.555(3)
C7 C15 1.500(3)
C7 C17 1.548(3)
C8 H8 1.0000
C8 C9 1.524(3)
C8 C10 1.526(3)
C9 H9A 0.9800
C9 H9B 0.9800
C9 H9C 0.9800
C10 C11 1.532(3)
C11 H11 1.0000
C11 C12 1.544(3)
C11 C14 1.554(3)
C12 H12A 0.9900
C12 H12B 0.9900
C12 C13 1.551(3)
C13 H13A 0.9900
C13 H13B 0.9900
C14 C15 1.488(3)
C14 C16 1.526(3)
C16 H16A 0.9800
C16 H16B 0.9800
C16 H16C 0.9800
C17 H17A 0.9900
C17 H17B 0.9900
C17 C18 1.515(3)
C18 H18A 0.9900
C18 H18B 0.9900
